data_4076007
loop_
_publ_author_name
'Adams, Richard D.'
'Smith, Jack L.'

_publ_section_title
;
 Rhenium Carbonyl Complexes Containing Bridging SiPh3and SiPh2Ligands
;
_journal_issue 18
_journal_name_full Organometallics
_journal_page_first 4489
_journal_paper_doi 10.1021/om0504304
_journal_volume 24
_journal_year 2005
_chemical_formula_moiety 'C23 H15 O5 Re Si'
_chemical_formula_sum 'C23 H15 O5 Re Si'
_chemical_formula_weight 585.64
_chemical_name_systematic
; 
 ? 
;
_space_group_IT_number 2
_symmetry_cell_setting triclinic
_symmetry_space_group_name_Hall '-P 1'
_symmetry_space_group_name_H-M 'P -1'
_atom_sites_solution_hydrogens geom
_atom_sites_solution_primary direct
_atom_sites_solution_secondary difmap
_audit_creation_method SHELXL-97
_cell_angle_alpha 86.041(2)
_cell_angle_beta 80.139(2)
_cell_angle_gamma 89.981(2)
_cell_formula_units_Z 4
_cell_length_a 11.0932(12)
_cell_length_b 12.4543(13)
_cell_length_c 16.1824(17)
_cell_measurement_reflns_used 5255
_cell_measurement_temperature 296(2)
_cell_measurement_theta_max 28.26
_cell_measurement_theta_min 2.44
_cell_volume 2197.3(4)
_computing_cell_refinement 'SAINT+  V6.2 (Bruker, 2001)'
_computing_data_collection 'SMART V5.625 (Bruker, 2001)'
_computing_data_reduction 'SAINT+  V6.2'
_computing_molecular_graphics 'SHELXTL V6.1 (Sheldrick, 1997)'
_computing_publication_material 'SHELXTL V6.1'
_computing_structure_refinement 'SHELXL-97 (Sheldrick, 1997)'
_computing_structure_solution 'SHELXS-97 (Sheldrick, 1990)'
_diffrn_ambient_temperature 296(2)
_diffrn_measured_fraction_theta_full 0.974
_diffrn_measured_fraction_theta_max 0.974
_diffrn_measurement_device_type 'Bruker SMART APEX CCD diffractometer'
_diffrn_measurement_method 'omega scans'
_diffrn_radiation_monochromator graphite
_diffrn_radiation_source 'fine-focus sealed tube'
_diffrn_radiation_type MoK\a
_diffrn_radiation_wavelength 0.71073
_diffrn_reflns_av_R_equivalents 0.0269
_diffrn_reflns_av_sigmaI/netI 0.0463
_diffrn_reflns_limit_h_max 13
_diffrn_reflns_limit_h_min -13
_diffrn_reflns_limit_k_max 14
_diffrn_reflns_limit_k_min -14
_diffrn_reflns_limit_l_max 19
_diffrn_reflns_limit_l_min -19
_diffrn_reflns_number 16250
_diffrn_reflns_theta_full 25.03
_diffrn_reflns_theta_max 25.03
_diffrn_reflns_theta_min 1.64
_diffrn_standards_decay_% <1
_exptl_absorpt_coefficient_mu 5.615
_exptl_absorpt_correction_T_max 1.000
_exptl_absorpt_correction_T_min 0.553
_exptl_absorpt_correction_type multi-scan
_exptl_absorpt_process_details '(SADABS, Bruker, 1997)'
_exptl_crystal_colour colorless
_exptl_crystal_density_diffrn 1.770
_exptl_crystal_density_method 'not measured'
_exptl_crystal_description block
_exptl_crystal_F_000 1128
_exptl_crystal_size_max 0.25
_exptl_crystal_size_mid 0.15
_exptl_crystal_size_min 0.05
_refine_diff_density_max 5.228
_refine_diff_density_min -2.727
_refine_diff_density_rms 0.237
_refine_ls_extinction_method none
_refine_ls_goodness_of_fit_ref 1.082
_refine_ls_hydrogen_treatment constr
_refine_ls_matrix_type full
_refine_ls_number_parameters 541
_refine_ls_number_reflns 7567
_refine_ls_number_restraints 0
_refine_ls_restrained_S_all 1.082
_refine_ls_R_factor_all 0.0660
_refine_ls_R_factor_gt 0.0625
_refine_ls_shift/su_max 0.006
_refine_ls_shift/su_mean 0.000
_refine_ls_structure_factor_coef Fsqd
_refine_ls_weighting_details 'calc w=1/[\s^2^(Fo^2^)+(0.0471P)^2^+72.3690P] where P=(Fo^2^+2Fc^2^)/3'
_refine_ls_weighting_scheme calc
_refine_ls_wR_factor_gt 0.1795
_refine_ls_wR_factor_ref 0.1815
_reflns_number_gt 6817
_reflns_number_total 7567
_reflns_threshold_expression >2sigma(I)
_cod_data_source_file om0504304si20050706_060510.cif
_cod_data_source_block ReSi
_cod_depositor_comments
;
The following automatic conversions were performed:

'_symmetry_cell_setting' value 'Triclinic' changed to 'triclinic'
according to /home/saulius/struct/CIF-dictionaries/cif_core.dic
dictionary named 'cif_core.dic' version 2.4.1 from
2010-06-29.

'_exptl_absorpt_correction_type' value 'Multi-Scan'
changed to 'multi-scan' according to
/home/saulius/struct/CIF-dictionaries/cif_core.dic dictionary named
'cif_core.dic' version 2.4.1 from 2010-06-29.

Automatic conversion script
Id: cif_fix_values 1715 2011-07-08 13:25:40Z adriana 
;
_cod_original_sg_symbol_H-M P-1
_cod_database_code 4076007

loop_
_symmetry_equiv_pos_as_xyz
'x, y, z'
'-x, -y, -z'

loop_
_atom_site_label
_atom_site_type_symbol
_atom_site_fract_x
_atom_site_fract_y
_atom_site_fract_z
_atom_site_U_iso_or_equiv
_atom_site_adp_type
_atom_site_occupancy
_atom_site_symmetry_multiplicity
_atom_site_calc_flag
_atom_site_refinement_flags
Re1 Re 0.60003(5) 0.66168(4) 0.13034(4) 0.03604(17) Uani 1 1 d .
Si1 Si 0.4082(3) 0.6661(3) 0.2493(2) 0.0346(8) Uani 1 1 d .
O11 O 0.7342(13) 0.7068(11) 0.2803(9) 0.077(4) Uani 1 1 d .
O12 O 0.6049(12) 0.4145(10) 0.1786(8) 0.067(3) Uani 1 1 d .
O13 O 0.8329(12) 0.6466(12) -0.0061(9) 0.074(4) Uani 1 1 d .
O14 O 0.4332(12) 0.6172(10) -0.0007(8) 0.067(3) Uani 1 1 d .
O15 O 0.5735(12) 0.9088(9) 0.0858(9) 0.070(4) Uani 1 1 d .
C11 C 0.6898(15) 0.6920(13) 0.2239(10) 0.049(4) Uani 1 1 d .
C12 C 0.6052(14) 0.5052(13) 0.1619(9) 0.045(3) Uani 1 1 d .
C13 C 0.7479(15) 0.6542(13) 0.0430(10) 0.050(4) Uani 1 1 d .
C14 C 0.4920(14) 0.6344(13) 0.0475(10) 0.049(4) Uani 1 1 d .
C15 C 0.5824(14) 0.8183(13) 0.1016(10) 0.048(4) Uani 1 1 d .
C31 C 0.2595(13) 0.6763(12) 0.2058(9) 0.044(3) Uani 1 1 d .
C32 C 0.2251(16) 0.5979(14) 0.1589(10) 0.055(4) Uani 1 1 d .
H32 H 0.2724 0.5373 0.1473 0.066 Uiso 1 1 calc R
C33 C 0.1123(19) 0.615(3) 0.1288(11) 0.089(9) Uani 1 1 d .
H33 H 0.0918 0.5653 0.0927 0.107 Uiso 1 1 calc R
C34 C 0.043(2) 0.685(3) 0.1452(17) 0.096(9) Uani 1 1 d .
H34 H -0.0369 0.6778 0.1350 0.115 Uiso 1 1 calc R
C35 C 0.077(2) 0.778(3) 0.179(3) 0.20(2) Uani 1 1 d .
H35 H 0.0384 0.8435 0.1739 0.240 Uiso 1 1 calc R
C36 C 0.1787(16) 0.7601(16) 0.2250(13) 0.065(5) Uani 1 1 d .
H36 H 0.1896 0.8050 0.2667 0.078 Uiso 1 1 calc R
C37 C 0.4140(13) 0.7844(12) 0.3168(10) 0.044(3) Uani 1 1 d .
C38 C 0.4106(16) 0.8931(14) 0.2830(11) 0.057(4) Uani 1 1 d .
H38 H 0.4082 0.9065 0.2261 0.069 Uiso 1 1 calc R
C39 C 0.4107(19) 0.9785(15) 0.3324(13) 0.070(5) Uani 1 1 d .
H39 H 0.4107 1.0488 0.3089 0.083 Uiso 1 1 calc R
C40 C 0.411(2) 0.9586(17) 0.4186(13) 0.076(6) Uani 1 1 d .
H40 H 0.4069 1.0154 0.4533 0.092 Uiso 1 1 calc R
C41 C 0.417(2) 0.8537(19) 0.4517(15) 0.091(7) Uani 1 1 d .
H41 H 0.4204 0.8403 0.5085 0.109 Uiso 1 1 calc R
C42 C 0.4179(18) 0.7694(14) 0.4016(11) 0.063(5) Uani 1 1 d .
H42 H 0.4213 0.6996 0.4255 0.075 Uiso 1 1 calc R
C43 C 0.3931(14) 0.5404(12) 0.3234(9) 0.046(3) Uani 1 1 d .
C44 C 0.2816(16) 0.4852(14) 0.3485(11) 0.058(4) Uani 1 1 d .
H44 H 0.2130 0.5098 0.3274 0.069 Uiso 1 1 calc R
C45 C 0.272(2) 0.3976(15) 0.4022(14) 0.082(7) Uani 1 1 d .
H45 H 0.1950 0.3650 0.4189 0.099 Uiso 1 1 calc R
C46 C 0.371(3) 0.3532(17) 0.4340(14) 0.085(7) Uani 1 1 d .
H46 H 0.3630 0.2896 0.4683 0.102 Uiso 1 1 calc R
C47 C 0.479(2) 0.4075(17) 0.4124(13) 0.080(6) Uani 1 1 d .
H47 H 0.5462 0.3826 0.4349 0.097 Uiso 1 1 calc R
C48 C 0.4912(18) 0.4980(15) 0.3583(11) 0.063(5) Uani 1 1 d .
H48 H 0.5672 0.5323 0.3444 0.076 Uiso 1 1 calc R
Re2 Re 0.83473(5) 0.16184(4) 0.13058(4) 0.03691(18) Uani 1 1 d .
Si2 Si 0.9676(3) 0.1667(3) 0.2498(2) 0.0364(8) Uani 1 1 d .
O21 O 0.8064(12) -0.0856(9) 0.1756(8) 0.065(3) Uani 1 1 d .
O22 O 1.0688(12) 0.1179(11) 0.0002(8) 0.068(3) Uani 1 1 d .
O23 O 0.6729(13) 0.1491(12) -0.0067(9) 0.076(4) Uani 1 1 d .
O24 O 0.8821(12) 0.4105(9) 0.0872(8) 0.068(3) Uani 1 1 d .
O25 O 0.6263(12) 0.2029(12) 0.2808(10) 0.080(4) Uani 1 1 d .
C21 C 0.8151(13) 0.0050(14) 0.1604(10) 0.048(4) Uani 1 1 d .
C22 C 0.9838(15) 0.1344(12) 0.0484(10) 0.047(4) Uani 1 1 d .
C23 C 0.7306(16) 0.1578(14) 0.0433(12) 0.058(4) Uani 1 1 d .
C24 C 0.8661(14) 0.3171(12) 0.1034(10) 0.046(3) Uani 1 1 d .
C25 C 0.7005(14) 0.1903(13) 0.2238(10) 0.048(4) Uani 1 1 d .
C51 C 1.1386(13) 0.1759(12) 0.2058(9) 0.043(3) Uani 1 1 d .
C52 C 1.1935(16) 0.0922(14) 0.1610(10) 0.056(4) Uani 1 1 d .
H52 H 1.1487 0.0322 0.1524 0.067 Uiso 1 1 calc R
C53 C 1.318(2) 0.102(3) 0.1295(13) 0.091(9) Uani 1 1 d .
H53 H 1.3554 0.0469 0.0987 0.109 Uiso 1 1 calc R
C54 C 1.382(2) 0.178(2) 0.1397(15) 0.092(9) Uani 1 1 d .
H54 H 1.4667 0.1709 0.1256 0.110 Uiso 1 1 calc R
C55 C 1.3361(15) 0.278(3) 0.172(3) 0.18(2) Uani 1 1 d .
H55 H 1.3774 0.3438 0.1643 0.219 Uiso 1 1 calc R
C56 C 1.2127(15) 0.2573(15) 0.2190(13) 0.064(5) Uani 1 1 d .
H56 H 1.1830 0.3029 0.2608 0.077 Uiso 1 1 calc R
C57 C 0.9470(15) 0.0426(12) 0.3252(10) 0.048(4) Uani 1 1 d .
C58 C 1.0474(17) -0.0035(15) 0.3551(11) 0.062(5) Uani 1 1 d .
H58 H 1.1250 0.0261 0.3361 0.074 Uiso 1 1 calc R
C59 C 1.034(2) -0.0908(16) 0.4114(14) 0.080(6) Uani 1 1 d .
H59 H 1.1028 -0.1185 0.4308 0.096 Uiso 1 1 calc R
C60 C 0.922(2) -0.1390(18) 0.4403(14) 0.089(7) Uani 1 1 d .
H60 H 0.9145 -0.2002 0.4772 0.107 Uiso 1 1 calc R
C61 C 0.822(2) -0.0938(17) 0.4128(14) 0.081(6) Uani 1 1 d .
H61 H 0.7452 -0.1239 0.4338 0.097 Uiso 1 1 calc R
C62 C 0.8304(17) -0.0045(12) 0.3547(10) 0.056(4) Uani 1 1 d .
H62 H 0.7611 0.0231 0.3361 0.067 Uiso 1 1 calc R
C63 C 0.9298(13) 0.2862(12) 0.3159(9) 0.041(3) Uani 1 1 d .
C64 C 0.9520(17) 0.3937(14) 0.2811(12) 0.061(4) Uani 1 1 d .
H64 H 0.9843 0.4068 0.2244 0.073 Uiso 1 1 calc R
C65 C 0.926(2) 0.4781(16) 0.3310(14) 0.076(6) Uani 1 1 d .
H65 H 0.9404 0.5482 0.3076 0.091 Uiso 1 1 calc R
C66 C 0.879(2) 0.4605(19) 0.4155(16) 0.096(8) Uani 1 1 d .
H66 H 0.8652 0.5180 0.4494 0.115 Uiso 1 1 calc R
C67 C 0.853(2) 0.362(2) 0.4476(14) 0.097(8) Uani 1 1 d .
H67 H 0.8157 0.3504 0.5035 0.117 Uiso 1 1 calc R
C68 C 0.8808(19) 0.2743(16) 0.4002(11) 0.068(5) Uani 1 1 d .
H68 H 0.8658 0.2054 0.4259 0.082 Uiso 1 1 calc R

loop_
_atom_site_aniso_label
_atom_site_aniso_U_11
_atom_site_aniso_U_22
_atom_site_aniso_U_33
_atom_site_aniso_U_23
_atom_site_aniso_U_13
_atom_site_aniso_U_12
Re1 0.0366(3) 0.0335(3) 0.0376(3) 0.0004(2) -0.0061(2) -0.0005(2)
Si1 0.0383(19) 0.0335(19) 0.0331(19) -0.0007(15) -0.0096(15) -0.0007(15)
O11 0.081(9) 0.075(9) 0.077(10) 0.007(7) -0.031(8) -0.013(7)
O12 0.080(9) 0.045(7) 0.073(9) 0.004(6) -0.008(7) -0.003(6)
O13 0.054(7) 0.089(10) 0.070(9) -0.001(7) 0.012(7) 0.002(7)
O14 0.081(9) 0.069(8) 0.059(8) -0.008(6) -0.035(7) -0.013(6)
O15 0.080(9) 0.043(7) 0.081(9) 0.021(6) -0.009(7) 0.007(6)
C11 0.053(9) 0.047(9) 0.051(9) 0.004(7) -0.024(8) -0.009(7)
C12 0.045(8) 0.050(9) 0.039(8) -0.005(7) -0.007(6) 0.002(7)
C13 0.049(9) 0.055(9) 0.044(9) 0.003(7) -0.005(7) -0.005(7)
C14 0.048(9) 0.049(9) 0.048(9) -0.005(7) -0.008(7) -0.001(7)
C15 0.050(9) 0.046(9) 0.049(9) 0.005(7) -0.017(7) 0.001(7)
C31 0.042(8) 0.050(9) 0.041(8) 0.001(7) -0.013(6) -0.002(6)
C32 0.060(10) 0.061(10) 0.045(9) -0.001(8) -0.010(8) -0.015(8)
C33 0.053(12) 0.18(3) 0.036(10) 0.012(13) -0.017(9) -0.068(15)
C34 0.055(13) 0.14(2) 0.094(19) 0.038(17) -0.040(13) -0.022(14)
C35 0.057(14) 0.24(4) 0.37(6) -0.23(4) -0.14(2) 0.095(19)
C36 0.059(11) 0.071(12) 0.072(13) -0.008(10) -0.028(9) 0.011(9)
C37 0.044(8) 0.042(8) 0.048(9) -0.009(7) -0.012(7) 0.001(6)
C38 0.069(11) 0.053(10) 0.050(10) -0.012(8) -0.006(8) 0.001(8)
C39 0.086(14) 0.044(10) 0.079(14) -0.010(9) -0.014(11) 0.001(9)
C40 0.098(15) 0.071(13) 0.072(14) -0.038(11) -0.038(12) 0.014(11)
C41 0.13(2) 0.079(15) 0.075(15) -0.024(12) -0.045(14) 0.021(14)
C42 0.094(14) 0.044(9) 0.053(10) -0.002(8) -0.019(9) 0.004(9)
C43 0.053(9) 0.048(9) 0.034(8) -0.007(6) -0.001(6) -0.003(7)
C44 0.062(10) 0.061(11) 0.046(9) 0.006(8) 0.003(8) -0.021(8)
C45 0.117(18) 0.042(10) 0.080(15) -0.001(10) 0.003(13) -0.034(11)
C46 0.13(2) 0.058(12) 0.062(13) 0.020(10) -0.013(13) -0.006(13)
C47 0.108(17) 0.068(13) 0.066(13) 0.022(10) -0.027(12) 0.008(12)
C48 0.075(12) 0.061(11) 0.052(10) 0.012(8) -0.014(9) 0.009(9)
Re2 0.0364(3) 0.0341(3) 0.0399(3) 0.0000(2) -0.0065(2) 0.0007(2)
Si2 0.0360(19) 0.0353(19) 0.036(2) 0.0006(15) -0.0021(15) -0.0006(15)
O21 0.085(9) 0.042(7) 0.067(8) 0.001(6) -0.012(7) -0.008(6)
O22 0.066(8) 0.078(9) 0.055(7) -0.018(6) 0.011(6) 0.013(6)
O23 0.074(9) 0.092(10) 0.073(9) -0.001(8) -0.041(8) -0.002(7)
O24 0.085(9) 0.040(7) 0.078(9) 0.010(6) -0.018(7) -0.011(6)
O25 0.065(8) 0.079(10) 0.088(11) 0.003(8) 0.005(8) 0.012(7)
C21 0.038(8) 0.058(10) 0.048(9) -0.006(8) -0.006(7) -0.004(7)
C22 0.056(9) 0.044(8) 0.041(9) -0.004(7) -0.009(7) -0.001(7)
C23 0.053(10) 0.059(10) 0.064(11) -0.001(9) -0.017(9) -0.002(8)
C24 0.050(9) 0.034(8) 0.053(9) 0.005(7) -0.006(7) -0.002(6)
C25 0.043(8) 0.048(9) 0.050(9) 0.002(7) -0.003(7) 0.008(7)
C51 0.040(7) 0.045(8) 0.038(8) 0.009(6) 0.004(6) 0.006(6)
C52 0.066(11) 0.057(10) 0.047(9) -0.003(8) -0.017(8) 0.016(8)
C53 0.057(12) 0.16(3) 0.046(11) 0.025(14) 0.004(10) 0.061(15)
C54 0.064(14) 0.13(2) 0.068(15) 0.049(15) 0.018(11) 0.010(14)
C55 0.008(8) 0.24(4) 0.31(5) -0.22(4) 0.012(14) -0.010(13)
C56 0.045(9) 0.069(12) 0.075(13) -0.011(10) 0.003(8) -0.014(8)
C57 0.058(9) 0.045(8) 0.040(8) -0.004(7) -0.008(7) 0.000(7)
C58 0.067(11) 0.065(11) 0.049(10) 0.016(8) -0.008(8) 0.003(9)
C59 0.104(17) 0.056(12) 0.077(14) 0.020(10) -0.015(12) 0.022(11)
C60 0.12(2) 0.065(13) 0.069(14) 0.031(11) 0.003(13) 0.007(13)
C61 0.090(15) 0.063(12) 0.074(14) 0.018(11) 0.019(12) -0.008(11)
C62 0.078(12) 0.037(8) 0.045(9) 0.006(7) 0.003(8) -0.016(8)
C63 0.042(8) 0.047(8) 0.033(7) -0.003(6) -0.004(6) -0.001(6)
C64 0.079(12) 0.050(10) 0.054(10) -0.005(8) -0.014(9) 0.004(8)
C65 0.097(15) 0.050(11) 0.082(15) -0.017(10) -0.015(12) 0.005(10)
C66 0.115(19) 0.072(15) 0.090(17) -0.048(13) 0.029(14) 0.001(13)
C67 0.13(2) 0.094(18) 0.056(13) -0.027(12) 0.028(13) -0.020(15)
C68 0.095(14) 0.056(11) 0.049(10) -0.011(8) 0.003(9) -0.004(10)

loop_
_atom_type_symbol
_atom_type_description
_atom_type_scat_dispersion_real
_atom_type_scat_dispersion_imag
_atom_type_scat_source
C C 0.0033 0.0016 'International Tables Vol C Tables 4.2.6.8 and 6.1.1.4'
H H 0.0000 0.0000 'International Tables Vol C Tables 4.2.6.8 and 6.1.1.4'
O O 0.0106 0.0060 'International Tables Vol C Tables 4.2.6.8 and 6.1.1.4'
Si Si 0.0817 0.0704 'International Tables Vol C Tables 4.2.6.8 and 6.1.1.4'
Re Re -1.0185 7.2310 'International Tables Vol C Tables 4.2.6.8 and 6.1.1.4'

loop_
_geom_angle_atom_site_label_1
_geom_angle_atom_site_label_2
_geom_angle_atom_site_label_3
_geom_angle
C13 Re1 C12 91.9(6)
C13 Re1 C14 91.2(7)
C12 Re1 C14 90.6(6)
C13 Re1 C15 91.7(7)
C12 Re1 C15 176.0(6)
C14 Re1 C15 87.6(6)
C13 Re1 C11 95.8(7)
C12 Re1 C11 89.9(6)
C14 Re1 C11 172.9(7)
C15 Re1 C11 91.4(6)
C13 Re1 Si1 177.8(5)
C12 Re1 Si1 86.4(4)
C14 Re1 Si1 90.1(5)
C15 Re1 Si1 90.1(5)
C11 Re1 Si1 82.9(5)
C43 Si1 C37 106.5(7)
C43 Si1 C31 106.1(7)
C37 Si1 C31 107.2(7)
C43 Si1 Re1 112.3(5)
C37 Si1 Re1 112.1(5)
C31 Si1 Re1 112.3(5)
O11 C11 Re1 175.6(15)
O12 C12 Re1 177.6(14)
O13 C13 Re1 177.8(15)
O14 C14 Re1 178.1(15)
O15 C15 Re1 178.9(15)
C32 C31 C36 117.9(15)
C32 C31 Si1 121.0(13)
C36 C31 Si1 121.0(12)
C31 C32 C33 116.1(19)
C31 C32 H32 122.0
C33 C32 H32 122.0
C34 C33 C32 126(2)
C34 C33 H33 116.8
C32 C33 H33 116.8
C33 C34 C35 122(2)
C33 C34 H34 119.2
C35 C34 H34 119.2
C34 C35 C36 113(2)
C34 C35 H35 123.6
C36 C35 H35 123.6
C31 C36 C35 120.0(18)
C31 C36 H36 120.0
C35 C36 H36 120.0
C42 C37 C38 116.6(14)
C42 C37 Si1 121.6(12)
C38 C37 Si1 121.8(12)
C39 C38 C37 121.8(17)
C39 C38 H38 119.1
C37 C38 H38 119.1
C38 C39 C40 119.2(18)
C38 C39 H39 120.4
C40 C39 H39 120.4
C41 C40 C39 119.5(18)
C41 C40 H40 120.3
C39 C40 H40 120.3
C42 C41 C40 121(2)
C42 C41 H41 119.7
C40 C41 H41 119.7
C41 C42 C37 122.3(18)
C41 C42 H42 118.9
C37 C42 H42 118.9
C48 C43 C44 115.4(16)
C48 C43 Si1 122.5(13)
C44 C43 Si1 122.0(13)
C45 C44 C43 122(2)
C45 C44 H44 119.2
C43 C44 H44 119.2
C44 C45 C46 123(2)
C44 C45 H45 118.6
C46 C45 H45 118.6
C47 C46 C45 116.5(19)
C47 C46 H46 121.7
C45 C46 H46 121.7
C46 C47 C48 122(2)
C46 C47 H47 119.2
C48 C47 H47 119.2
C47 C48 C43 122.0(19)
C47 C48 H48 119.0
C43 C48 H48 119.0
C24 Re2 C23 90.9(7)
C24 Re2 C25 91.5(6)
C23 Re2 C25 95.9(7)
C24 Re2 C21 175.8(6)
C23 Re2 C21 92.7(7)
C25 Re2 C21 90.2(6)
C24 Re2 C22 88.1(6)
C23 Re2 C22 91.7(7)
C25 Re2 C22 172.4(6)
C21 Re2 C22 89.7(6)
C24 Re2 Si2 89.6(5)
C23 Re2 Si2 178.4(5)
C25 Re2 Si2 82.5(5)
C21 Re2 Si2 86.9(4)
C22 Re2 Si2 89.9(5)
C57 Si2 C63 106.5(7)
C57 Si2 C51 105.6(7)
C63 Si2 C51 106.8(7)
C57 Si2 Re2 113.2(5)
C63 Si2 Re2 112.1(5)
C51 Si2 Re2 112.2(5)
O21 C21 Re2 178.0(15)
O22 C22 Re2 179.0(15)
O23 C23 Re2 175.8(17)
O24 C24 Re2 178.5(14)
O25 C25 Re2 175.9(15)
C56 C51 C52 117.0(15)
C56 C51 Si2 123.9(12)
C52 C51 Si2 119.0(12)
C51 C52 C53 117(2)
C51 C52 H52 121.3
C53 C52 H52 121.3
C54 C53 C52 124(3)
C54 C53 H53 117.8
C52 C53 H53 117.8
C53 C54 C55 124(2)
C53 C54 H54 117.8
C55 C54 H54 117.8
C54 C55 C56 108(2)
C54 C55 H55 126.1
C56 C55 H55 126.1
C51 C56 C55 124.3(18)
C51 C56 H56 117.8
C55 C56 H56 117.8
C58 C57 C62 118.0(16)
C58 C57 Si2 120.4(13)
C62 C57 Si2 121.6(12)
C59 C58 C57 121.4(19)
C59 C58 H58 119.3
C57 C58 H58 119.3
C58 C59 C60 122(2)
C58 C59 H59 119.1
C60 C59 H59 119.1
C59 C60 C61 117.7(19)
C59 C60 H60 121.1
C61 C60 H60 121.1
C60 C61 C62 123(2)
C60 C61 H61 118.6
C62 C61 H61 118.6
C61 C62 C57 118.2(18)
C61 C62 H62 120.9
C57 C62 H62 120.9
C68 C63 C64 116.0(15)
C68 C63 Si2 122.4(12)
C64 C63 Si2 121.7(11)
C65 C64 C63 120.2(18)
C65 C64 H64 119.9
C63 C64 H64 119.9
C64 C65 C66 121(2)
C64 C65 H65 119.6
C66 C65 H65 119.6
C67 C66 C65 119.5(19)
C67 C66 H66 120.3
C65 C66 H66 120.3
C66 C67 C68 121(2)
C66 C67 H67 119.3
C68 C67 H67 119.3
C63 C68 C67 121.9(19)
C63 C68 H68 119.0
C67 C68 H68 119.0

loop_
_geom_bond_atom_site_label_1
_geom_bond_atom_site_label_2
_geom_bond_distance
Re1 C13 1.980(17)
Re1 C12 1.984(16)
Re1 C14 1.990(16)
Re1 C15 1.991(16)
Re1 C11 2.006(15)
Re1 Si1 2.617(4)
Si1 C43 1.895(16)
Si1 C37 1.901(15)
Si1 C31 1.902(14)
O11 C11 1.134(19)
O12 C12 1.143(19)
O13 C13 1.134(19)
O14 C14 1.130(18)
O15 C15 1.147(18)
C31 C32 1.37(2)
C31 C36 1.39(2)
C32 C33 1.43(3)
C32 H32 0.9300
C33 C34 1.18(4)
C33 H33 0.9300
C34 C35 1.40(4)
C34 H34 0.9300
C35 C36 1.46(3)
C35 H35 0.9300
C36 H36 0.9300
C37 C42 1.38(2)
C37 C38 1.43(2)
C38 C39 1.37(2)
C38 H38 0.9300
C39 C40 1.40(3)
C39 H39 0.9300
C40 C41 1.38(3)
C40 H40 0.9300
C41 C42 1.37(3)
C41 H41 0.9300
C42 H42 0.9300
C43 C48 1.40(2)
C43 C44 1.40(2)
C44 C45 1.34(3)
C44 H44 0.9300
C45 C46 1.39(3)
C45 H45 0.9300
C46 C47 1.36(3)
C46 H46 0.9300
C47 C48 1.37(2)
C47 H47 0.9300
C48 H48 0.9300
Re2 C24 1.971(14)
Re2 C23 1.975(18)
Re2 C25 1.981(16)
Re2 C21 1.982(17)
Re2 C22 1.982(16)
Re2 Si2 2.625(4)
Si2 C57 1.889(16)
Si2 C63 1.897(15)
Si2 C51 1.910(14)
O21 C21 1.139(19)
O22 C22 1.144(19)
O23 C23 1.12(2)
O24 C24 1.182(18)
O25 C25 1.15(2)
C51 C56 1.36(2)
C51 C52 1.39(2)
C52 C53 1.39(3)
C52 H52 0.9300
C53 C54 1.22(4)
C53 H53 0.9300
C54 C55 1.45(4)
C54 H54 0.9300
C55 C56 1.46(3)
C55 H55 0.9300
C56 H56 0.9300
C57 C58 1.40(2)
C57 C62 1.41(2)
C58 C59 1.36(2)
C58 H58 0.9300
C59 C60 1.37(3)
C59 H59 0.9300
C60 C61 1.37(3)
C60 H60 0.9300
C61 C62 1.40(2)
C61 H61 0.9300
C62 H62 0.9300
C63 C68 1.38(2)
C63 C64 1.42(2)
C64 C65 1.37(2)
C64 H64 0.9300
C65 C66 1.38(3)
C65 H65 0.9300
C66 C67 1.31(3)
C66 H66 0.9300
C67 C68 1.38(3)
C67 H67 0.9300
C68 H68 0.9300
